data_4330907
loop_
_publ_author_name
'Amitava Choudhury'
'Fernande Grandjean'
'Gary J. Long'
'Peter K. Dorhout'

_publ_section_title
;
 Na1.515EuGeS4, A Three-Dimensional Crystalline Assembly of Empty
 Nanotubules Constructed with Europium(II/III) Mixed Valence Ions
;
_journal_name_full 'Inorganic Chemistry'
_journal_page_first 11779
_journal_page_last 11786
_journal_paper_doi 10.1021/ic301724v
_journal_volume 51
_journal_year 2012
_chemical_formula_sum 'Eu Ge Na1.515 S4'
_chemical_formula_weight 387.73
_chemical_name_systematic
; 
 ? 
;
_space_group_IT_number 161
_symmetry_cell_setting trigonal
_symmetry_space_group_name_Hall 'R 3 -2"c'
_symmetry_space_group_name_H-M 'R 3 c :H'
_atom_sites_solution_hydrogens none
_atom_sites_solution_primary direct
_atom_sites_solution_secondary difmap
_audit_creation_method SHELXL-97
_cell_angle_alpha 90.00
_cell_angle_beta 90.00
_cell_angle_gamma 120.00
_cell_formula_units_Z 18
_cell_length_a 23.322(3)
_cell_length_b 23.322(3)
_cell_length_c 6.8385(16)
_cell_measurement_reflns_used 1724
_cell_measurement_temperature 293(2)
_cell_measurement_theta_max 23.63
_cell_measurement_theta_min 3.03
_cell_volume 3221.2(10)
_computing_cell_refinement 'SAINT (Bruker, 2000)'
_computing_data_collection 'SMART (Bruker, 1998)'
_computing_data_reduction SAINT
_computing_molecular_graphics 'SHELXTL (Bruker, 1997)'
_computing_publication_material SHELXTL
_computing_structure_refinement 'SHELXL-97 (Sheldrick, 1997)'
_computing_structure_solution 'SHELXS-97 (Sheldrick, 1997)'
_diffrn_ambient_temperature 293(2)
_diffrn_measured_fraction_theta_full 0.993
_diffrn_measured_fraction_theta_max 0.993
_diffrn_measurement_device_type 'Siemens SMART CCD area detector'
_diffrn_measurement_method 'omega scans'
_diffrn_radiation_monochromator graphite
_diffrn_radiation_source 'fine-focus sealed tube'
_diffrn_radiation_type MoK\a
_diffrn_radiation_wavelength 0.71073
_diffrn_reflns_av_R_equivalents 0.1070
_diffrn_reflns_av_sigmaI/netI 0.0946
_diffrn_reflns_limit_h_max 30
_diffrn_reflns_limit_h_min -30
_diffrn_reflns_limit_k_max 30
_diffrn_reflns_limit_k_min -30
_diffrn_reflns_limit_l_max 8
_diffrn_reflns_limit_l_min -8
_diffrn_reflns_number 9211
_diffrn_reflns_theta_full 27.99
_diffrn_reflns_theta_max 27.99
_diffrn_reflns_theta_min 1.75
_exptl_absorpt_coefficient_mu 14.017
_exptl_absorpt_correction_T_max 0.3647
_exptl_absorpt_correction_T_min 0.1024
_exptl_absorpt_correction_type numerical
_exptl_absorpt_process_details 'HABITUS, W. Herrendorf, Univ. Giessen, 1995'
_exptl_crystal_colour 'dark red'
_exptl_crystal_density_diffrn 3.597
_exptl_crystal_description needle
_exptl_crystal_F_000 3162
_exptl_crystal_size_max 0.19
_exptl_crystal_size_mid 0.05
_exptl_crystal_size_min 0.03
_refine_diff_density_max 1.320
_refine_diff_density_min -2.002
_refine_diff_density_rms 0.336
_refine_ls_abs_structure_details 'Flack H D (1983), Acta Cryst. A39, 876-881'
_refine_ls_abs_structure_Flack -0.03(4)
_refine_ls_extinction_method none
_refine_ls_goodness_of_fit_ref 1.016
_refine_ls_hydrogen_treatment none
_refine_ls_matrix_type full
_refine_ls_number_parameters 74
_refine_ls_number_reflns 1694
_refine_ls_number_restraints 40
_refine_ls_restrained_S_all 1.015
_refine_ls_R_factor_all 0.0737
_refine_ls_R_factor_gt 0.0525
_refine_ls_shift/su_max 0.000
_refine_ls_shift/su_mean 0.000
_refine_ls_structure_factor_coef Fsqd
_refine_ls_weighting_details 'calc w=1/[\s^2^(Fo^2^)+(0.0563P)^2^+0.0000P] where P=(Fo^2^+2Fc^2^)/3'
_refine_ls_weighting_scheme calc
_refine_ls_wR_factor_gt 0.1070
_refine_ls_wR_factor_ref 0.1127
_reflns_number_gt 1321
_reflns_number_total 1694
_reflns_threshold_expression >2sigma(I)
_cod_data_source_file ic301724v_si_002.cif
_cod_data_source_block absnu
_cod_original_cell_volume 3221.2(9)
_cod_original_sg_symbol_H-M 'R 3 c'
_cod_database_code 4330907

loop_
_symmetry_equiv_pos_as_xyz
'x, y, z'
'-y, x-y, z'
'-x+y, -x, z'
'-y, -x, z+1/2'
'-x+y, y, z+1/2'
'x, x-y, z+1/2'
'x+2/3, y+1/3, z+1/3'
'-y+2/3, x-y+1/3, z+1/3'
'-x+y+2/3, -x+1/3, z+1/3'
'-y+2/3, -x+1/3, z+5/6'
'-x+y+2/3, y+1/3, z+5/6'
'x+2/3, x-y+1/3, z+5/6'
'x+1/3, y+2/3, z+2/3'
'-y+1/3, x-y+2/3, z+2/3'
'-x+y+1/3, -x+2/3, z+2/3'
'-y+1/3, -x+2/3, z+7/6'
'-x+y+1/3, y+2/3, z+7/6'
'x+1/3, x-y+2/3, z+7/6'

loop_
_atom_site_label
_atom_site_type_symbol
_atom_site_fract_x
_atom_site_fract_y
_atom_site_fract_z
_atom_site_U_iso_or_equiv
_atom_site_adp_type
_atom_site_occupancy
_atom_site_symmetry_multiplicity
_atom_site_calc_flag
_atom_site_refinement_flags
Ge1 Ge 0.51869(9) 0.66473(10) 0.4166(3) 0.0165(4) Uani 1 1 d U
Eu1 Eu 0.47805(4) 0.67484(4) 0.91631(12) 0.0183(2) Uani 1 1 d U
S1 S 0.4980(3) 0.5865(2) 0.6338(6) 0.0364(12) Uani 1 1 d U
S2 S 0.5700(2) 0.7570(2) 0.5909(5) 0.0221(9) Uani 1 1 d U
S3 S 0.4263(2) 0.6609(2) 0.3184(7) 0.0262(10) Uani 1 1 d U
S4 S 0.5794(2) 0.6648(2) 0.1659(6) 0.0198(9) Uani 1 1 d U
Na1 Na 0.4592(4) 0.4633(4) 0.4666(10) 0.0327(16) Uani 1 1 d U
Na2 Na 0.6471(7) 0.7041(9) 0.782(2) 0.047(3) Uani 0.52 1 d PU

loop_
_atom_site_aniso_label
_atom_site_aniso_U_11
_atom_site_aniso_U_22
_atom_site_aniso_U_33
_atom_site_aniso_U_23
_atom_site_aniso_U_13
_atom_site_aniso_U_12
Ge1 0.0195(10) 0.0166(8) 0.0117(7) -0.0007(6) 0.0006(7) 0.0078(8)
Eu1 0.0227(5) 0.0212(5) 0.0117(3) -0.0002(3) -0.0005(4) 0.0116(4)
S1 0.074(4) 0.023(2) 0.016(2) 0.0101(18) 0.014(2) 0.027(2)
S2 0.023(2) 0.022(2) 0.0161(19) -0.0071(15) -0.0027(16) 0.0075(19)
S3 0.014(2) 0.033(3) 0.026(2) -0.006(2) -0.0013(17) 0.0080(19)
S4 0.024(2) 0.022(2) 0.0129(18) 0.0009(16) 0.0051(16) 0.0116(19)
Na1 0.052(5) 0.032(4) 0.025(3) 0.002(3) 0.004(3) 0.029(4)
Na2 0.023(5) 0.061(8) 0.055(9) 0.040(7) 0.008(4) 0.020(5)

loop_
_atom_type_symbol
_atom_type_description
_atom_type_scat_dispersion_real
_atom_type_scat_dispersion_imag
_atom_type_scat_source
Na Na 0.0362 0.0249 'International Tables Vol C Tables 4.2.6.8 and 6.1.1.4'
S S 0.1246 0.1234 'International Tables Vol C Tables 4.2.6.8 and 6.1.1.4'
Ge Ge 0.1547 1.8001 'International Tables Vol C Tables 4.2.6.8 and 6.1.1.4'
Eu Eu -0.1578 3.6682 'International Tables Vol C Tables 4.2.6.8 and 6.1.1.4'

loop_
_geom_angle_atom_site_label_1
_geom_angle_atom_site_label_2
_geom_angle_atom_site_label_3
_geom_angle
_geom_angle_site_symmetry_1
_geom_angle_site_symmetry_3
S1 Ge1 S2 103.23(18) . .
S1 Ge1 S3 111.4(2) . .
S2 Ge1 S3 104.12(18) . .
S1 Ge1 S4 113.23(19) . .
S2 Ge1 S4 112.32(18) . .
S3 Ge1 S4 111.90(18) . .
S1 Ge1 Na2 62.6(4) . 14_654
S2 Ge1 Na2 100.9(3) . 14_654
S3 Ge1 Na2 155.0(3) . 14_654
S4 Ge1 Na2 56.6(3) . 14_654
S1 Ge1 Na1 126.7(2) . 11_554
S2 Ge1 Na1 55.95(17) . 11_554
S3 Ge1 Na1 120.9(2) . 11_554
S4 Ge1 Na1 56.45(17) . 11_554
Na2 Ge1 Na1 73.5(3) 14_654 11_554
S1 Ge1 Eu1 57.20(13) . .
S2 Ge1 Eu1 56.99(11) . .
S3 Ge1 Eu1 90.44(12) . .
S4 Ge1 Eu1 157.53(13) . .
Na2 Ge1 Eu1 103.8(3) 14_654 .
Na1 Ge1 Eu1 110.57(13) 11_554 .
S1 Ge1 Eu1 137.64(15) . 1_554
S2 Ge1 Eu1 118.77(13) . 1_554
S3 Ge1 Eu1 55.28(12) . 1_554
S4 Ge1 Eu1 56.92(12) . 1_554
Na2 Ge1 Eu1 111.1(3) 14_654 1_554
Na1 Ge1 Eu1 84.72(12) 11_554 1_554
Eu1 Ge1 Eu1 144.79(6) . 1_554
S3 Eu1 S3 84.21(9) 1_556 4_665
S3 Eu1 S3 89.93(11) 1_556 6_565
S3 Eu1 S3 81.05(17) 4_665 6_565
S3 Eu1 S2 151.31(12) 1_556 .
S3 Eu1 S2 118.89(12) 4_665 .
S3 Eu1 S2 78.22(12) 6_565 .
S3 Eu1 S4 76.03(11) 1_556 1_556
S3 Eu1 S4 130.56(13) 4_665 1_556
S3 Eu1 S4 142.30(12) 6_565 1_556
S2 Eu1 S4 97.50(12) . 1_556
S3 Eu1 S1 135.47(13) 1_556 .
S3 Eu1 S1 78.14(14) 4_665 .
S3 Eu1 S1 126.36(13) 6_565 .
S2 Eu1 S1 70.08(11) . .
S4 Eu1 S1 85.10(13) 1_556 .
S3 Eu1 S2 77.69(11) 1_556 6_565
S3 Eu1 S2 145.86(12) 4_665 6_565
S3 Eu1 S2 70.34(12) 6_565 6_565
S2 Eu1 S2 73.74(9) . 6_565
S4 Eu1 S2 72.52(11) 1_556 6_565
S1 Eu1 S2 134.10(14) . 6_565
S3 Eu1 Ge1 170.60(10) 1_556 .
S3 Eu1 Ge1 87.27(9) 4_665 .
S3 Eu1 Ge1 92.65(9) 6_565 .
S2 Eu1 Ge1 37.99(8) . .
S4 Eu1 Ge1 106.89(8) 1_556 .
S1 Eu1 Ge1 37.90(9) . .
S2 Eu1 Ge1 111.69(8) 6_565 .
S3 Eu1 Ge1 38.07(9) 1_556 1_556
S3 Eu1 Ge1 112.39(10) 4_665 1_556
S3 Eu1 Ge1 118.28(10) 6_565 1_556
S2 Eu1 Ge1 128.12(9) . 1_556
S4 Eu1 Ge1 38.11(8) 1_556 1_556
S1 Eu1 Ge1 115.35(10) . 1_556
S2 Eu1 Ge1 68.33(8) 6_565 1_556
Ge1 Eu1 Ge1 144.79(6) . 1_556
S3 Eu1 Na2 125.5(2) 1_556 .
S3 Eu1 Na2 135.7(3) 4_665 .
S3 Eu1 Na2 125.1(3) 6_565 .
S2 Eu1 Na2 50.0(2) . .
S4 Eu1 Na2 50.3(2) 1_556 .
S1 Eu1 Na2 57.6(3) . .
S2 Eu1 Na2 77.7(3) 6_565 .
Ge1 Eu1 Na2 59.5(2) . .
Ge1 Eu1 Na2 87.6(2) 1_556 .
S3 Eu1 Na1 96.59(14) 1_556 4_665
S3 Eu1 Na1 93.59(14) 4_665 4_665
S3 Eu1 Na1 171.12(14) 6_565 4_665
S2 Eu1 Na1 98.47(13) . 4_665
S4 Eu1 Na1 45.92(13) 1_556 4_665
S1 Eu1 Na1 45.10(14) . 4_665
S2 Eu1 Na1 116.89(13) 6_565 4_665
Ge1 Eu1 Na1 79.97(11) . 4_665
Ge1 Eu1 Na1 70.27(10) 1_556 4_665
Na2 Eu1 Na1 55.0(3) . 4_665
Ge1 S1 Na1 113.5(2) . .
Ge1 S1 Na1 150.2(3) . 4_665
Na1 S1 Na1 86.7(2) . 4_665
Ge1 S1 Eu1 84.90(16) . .
Na1 S1 Eu1 151.9(2) . .
Na1 S1 Eu1 85.99(19) 4_665 .
Ge1 S1 Na2 78.1(3) . 14_654
Na1 S1 Na2 78.2(3) . 14_654
Na1 S1 Na2 85.5(3) 4_665 14_654
Eu1 S1 Na2 128.1(3) . 14_654
Ge1 S1 Na2 79.5(3) . .
Na1 S1 Na2 129.8(4) . .
Na1 S1 Na2 70.7(3) 4_665 .
Eu1 S1 Na2 72.4(3) . .
Na2 S1 Na2 56.5(5) 14_654 .
Ge1 S2 Na1 84.1(2) . 11_554
Ge1 S2 Na1 163.5(2) . 9_565
Na1 S2 Na1 83.8(2) 11_554 9_565
Ge1 S2 Na2 88.8(4) . .
Na1 S2 Na2 82.5(3) 11_554 .
Na1 S2 Na2 78.5(4) 9_565 .
Ge1 S2 Eu1 85.01(14) . .
Na1 S2 Eu1 158.0(2) 11_554 .
Na1 S2 Eu1 102.47(18) 9_565 .
Na2 S2 Eu1 78.2(3) . .
Ge1 S2 Eu1 89.94(14) . 6_564
Na1 S2 Eu1 102.73(18) 11_554 6_564
Na1 S2 Eu1 103.68(19) 9_565 6_564
Na2 S2 Eu1 174.5(3) . 6_564
Eu1 S2 Eu1 96.32(12) . 6_564
Ge1 S3 Eu1 86.65(14) . 1_554
Ge1 S3 Eu1 101.55(19) . 4_664
Eu1 S3 Eu1 112.74(15) 1_554 4_664
Ge1 S3 Eu1 92.45(16) . 6_564
Eu1 S3 Eu1 99.83(15) 1_554 6_564
Eu1 S3 Eu1 145.02(16) 4_664 6_564
Ge1 S4 Na2 83.1(4) . 14_654
Ge1 S4 Na1 83.5(2) . 11_554
Na2 S4 Na1 90.9(4) 14_654 11_554
Ge1 S4 Na1 117.6(2) . 4_664
Na2 S4 Na1 83.3(3) 14_654 4_664
Na1 S4 Na1 157.1(3) 11_554 4_664
Ge1 S4 Na2 157.5(4) . 1_554
Na2 S4 Na2 117.6(5) 14_654 1_554
Na1 S4 Na2 87.5(4) 11_554 1_554
Na1 S4 Na2 75.8(4) 4_664 1_554
Ge1 S4 Eu1 84.97(14) . 1_554
Na2 S4 Eu1 157.5(4) 14_654 1_554
Na1 S4 Eu1 106.7(2) 11_554 1_554
Na1 S4 Eu1 85.38(18) 4_664 1_554
Na2 S4 Eu1 78.0(3) 1_554 1_554
Ge1 S4 Na2 135.3(3) . 9_564
Na2 S4 Na2 60.5(2) 14_654 9_564
Na1 S4 Na2 72.9(3) 11_554 9_564
Na1 S4 Na2 85.1(3) 4_664 9_564
Na2 S4 Na2 59.6(3) 1_554 9_564
Eu1 S4 Na2 137.6(3) 1_554 9_564
S1 Na1 S1 88.9(3) . 4_664
S1 Na1 S2 95.2(3) . 17_544
S1 Na1 S2 170.6(3) 4_664 17_544
S1 Na1 S4 174.3(3) . 17_544
S1 Na1 S4 96.3(2) 4_664 17_544
S2 Na1 S4 80.0(2) 17_544 17_544
S1 Na1 S4 85.1(2) . 4_665
S1 Na1 S4 91.0(2) 4_664 4_665
S2 Na1 S4 97.8(2) 17_544 4_665
S4 Na1 S4 92.5(3) 17_544 4_665
S1 Na1 S2 105.3(3) . 14_654
S1 Na1 S2 92.4(2) 4_664 14_654
S2 Na1 S2 78.4(2) 17_544 14_654
S4 Na1 S2 76.8(2) 17_544 14_654
S4 Na1 S2 169.1(3) 4_665 14_654
S1 Na1 Ge1 135.1(3) . 17_544
S1 Na1 Ge1 135.4(3) 4_664 17_544
S2 Na1 Ge1 39.97(12) 17_544 17_544
S4 Na1 Ge1 40.09(12) 17_544 17_544
S4 Na1 Ge1 98.2(2) 4_665 17_544
S2 Na1 Ge1 72.17(17) 14_654 17_544
S1 Na1 Na2 124.3(4) . 4_664
S1 Na1 Na2 61.0(3) 4_664 4_664
S2 Na1 Na2 122.3(3) 17_544 4_664
S4 Na1 Na2 57.2(3) 17_544 4_664
S4 Na1 Na2 53.0(3) 4_665 4_664
S2 Na1 Na2 120.4(4) 14_654 4_664
Ge1 Na1 Na2 90.6(3) 17_544 4_664
S1 Na1 Na2 54.6(3) . 14_654
S1 Na1 Na2 94.5(3) 4_664 14_654
S2 Na1 Na2 81.1(3) 17_544 14_654
S4 Na1 Na2 126.8(3) 17_544 14_654
S4 Na1 Na2 139.1(3) 4_665 14_654
S2 Na1 Na2 50.9(3) 14_654 14_654
Ge1 Na1 Na2 105.6(3) 17_544 14_654
Na2 Na1 Na2 155.0(5) 4_664 14_654
S1 Na1 Na2 93.2(3) . 17_544
S1 Na1 Na2 138.6(4) 4_664 17_544
S2 Na1 Na2 49.8(3) 17_544 17_544
S4 Na1 Na2 81.4(3) 17_544 17_544
S4 Na1 Na2 48.2(3) 4_665 17_544
S2 Na1 Na2 126.4(3) 14_654 17_544
Ge1 Na1 Na2 60.1(3) 17_544 17_544
Na2 Na1 Na2 84.4(3) 4_664 17_544
Na2 Na1 Na2 120.0(5) 14_654 17_544
S1 Na1 Na1 92.6(3) . 4_664
S1 Na1 Na1 46.06(14) 4_664 4_664
S2 Na1 Na1 125.1(2) 17_544 4_664
S4 Na1 Na1 92.56(17) 17_544 4_664
S4 Na1 Na1 137.07(19) 4_665 4_664
S2 Na1 Na1 47.27(17) 14_654 4_664
Ge1 Na1 Na1 112.53(11) 17_544 4_664
Na2 Na1 Na1 96.0(3) 4_664 4_664
Na2 Na1 Na1 60.5(3) 14_654 4_664
Na2 Na1 Na1 172.6(3) 17_544 4_664
S1 Na1 Na1 47.2(2) . 4_665
S1 Na1 Na1 136.1(2) 4_664 4_665
S2 Na1 Na1 48.95(14) 17_544 4_665
S4 Na1 Na1 127.45(19) 17_544 4_665
S4 Na1 Na1 84.11(16) 4_665 4_665
S2 Na1 Na1 100.5(3) 14_654 4_665
Ge1 Na1 Na1 88.39(11) 17_544 4_665
Na2 Na1 Na1 136.5(4) 4_664 4_665
Na2 Na1 Na1 64.3(3) 14_654 4_665
Na2 Na1 Na1 57.9(3) 17_544 4_665
Na1 Na1 Na1 124.3(4) 4_664 4_665
S4 Na2 S2 96.2(4) 9_565 .
S4 Na2 S4 159.5(6) 9_565 1_556
S2 Na2 S4 100.4(5) . 1_556
S4 Na2 Na2 96.8(6) 9_565 9_565
S2 Na2 Na2 155.6(8) . 9_565
S4 Na2 Na2 63.5(2) 1_556 9_565
S4 Na2 Na2 64.5(2) 9_565 14_654
S2 Na2 Na2 94.6(5) . 14_654
S4 Na2 Na2 125.4(9) 1_556 14_654
Na2 Na2 Na2 109.7(7) 9_565 14_654
S4 Na2 S1 76.6(4) 9_565 9_565
S2 Na2 S1 97.7(5) . 9_565
S4 Na2 S1 89.3(5) 1_556 9_565
Na2 Na2 S1 65.6(5) 9_565 9_565
Na2 Na2 S1 140.2(6) 14_654 9_565
S4 Na2 S4 87.2(5) 9_565 14_655
S2 Na2 S4 146.5(6) . 14_655
S4 Na2 S4 85.6(4) 1_556 14_655
Na2 Na2 S4 55.0(4) 9_565 14_655
Na2 Na2 S4 56.9(6) 14_654 14_655
S1 Na2 S4 115.5(5) 9_565 14_655
S4 Na2 S1 117.1(6) 9_565 .
S2 Na2 S1 66.8(3) . .
S4 Na2 S1 80.8(4) 1_556 .
Na2 Na2 S1 123.8(6) 9_565 .
Na2 Na2 S1 57.9(6) 14_654 .
S1 Na2 S1 159.4(6) 9_565 .
S4 Na2 S1 81.9(4) 14_655 .
S4 Na2 Ge1 40.3(2) 9_565 9_565
S2 Na2 Ge1 110.6(5) . 9_565
S4 Na2 Ge1 121.1(5) 1_556 9_565
Na2 Na2 Ge1 68.4(5) 9_565 9_565
Na2 Na2 Ge1 101.1(4) 14_654 9_565
S1 Na2 Ge1 39.3(2) 9_565 9_565
S4 Na2 Ge1 93.4(4) 14_655 9_565
S1 Na2 Ge1 157.4(6) . 9_565
S4 Na2 Na1 132.8(6) 9_565 4_665
S2 Na2 Na1 109.6(4) . 4_665
S4 Na2 Na1 51.1(3) 1_556 4_665
Na2 Na2 Na1 75.6(4) 9_565 4_665
Na2 Na2 Na1 74.3(7) 14_654 4_665
S1 Na2 Na1 134.5(5) 9_565 4_665
S4 Na2 Na1 49.9(3) 14_655 4_665
S1 Na2 Na1 48.3(3) . 4_665
Ge1 Na2 Na1 139.7(5) 9_565 4_665
S4 Na2 Na1 87.1(4) 9_565 9_565
S2 Na2 Na1 50.6(3) . 9_565
S4 Na2 Na1 94.2(5) 1_556 9_565
Na2 Na2 Na1 109.6(7) 9_565 9_565
Na2 Na2 Na1 133.5(4) 14_654 9_565
S1 Na2 Na1 47.2(3) 9_565 9_565
S4 Na2 Na1 162.7(5) 14_655 9_565
S1 Na2 Na1 115.2(4) . 9_565
Ge1 Na2 Na1 71.9(3) 9_565 9_565
Na1 Na2 Na1 139.8(5) 4_665 9_565
S4 Na2 Eu1 147.4(5) 9_565 .
S2 Na2 Eu1 51.8(3) . .
S4 Na2 Eu1 51.7(2) 1_556 .
Na2 Na2 Eu1 115.1(4) 9_565 .
Na2 Na2 Eu1 107.4(7) 14_654 .
S1 Na2 Eu1 109.9(5) 9_565 .
S4 Na2 Eu1 115.8(4) 14_655 .
S1 Na2 Eu1 50.0(2) . .
Ge1 Na2 Eu1 147.1(6) 9_565 .
Na1 Na2 Eu1 65.9(3) 4_665 .
Na1 Na2 Eu1 76.7(4) 9_565 .

loop_
_geom_bond_atom_site_label_1
_geom_bond_atom_site_label_2
_geom_bond_distance
_geom_bond_site_symmetry_2
Ge1 S1 2.212(5) .
Ge1 S2 2.216(4) .
Ge1 S3 2.217(5) .
Ge1 S4 2.224(4) .
Eu1 S3 2.955(5) 1_556
Eu1 S3 2.978(5) 4_665
Eu1 S3 2.985(5) 6_565
Eu1 S2 3.018(4) .
Eu1 S4 3.019(4) 1_556
Eu1 S1 3.026(5) .
Eu1 S2 3.082(5) 6_565
S1 Na1 2.789(9) .
S1 Na1 2.844(9) 4_665
S1 Na2 3.099(19) 14_654
S1 Na2 3.332(17) .
S2 Na1 2.858(8) 11_554
S2 Na1 2.934(8) 9_565
S2 Na2 2.945(15) .
S2 Eu1 3.082(4) 6_564
S3 Eu1 2.955(5) 1_554
S3 Eu1 2.978(5) 4_664
S3 Eu1 2.985(5) 6_564
S4 Na2 2.870(15) 14_654
S4 Na1 2.878(9) 11_554
S4 Na1 2.887(8) 4_664
S4 Na2 2.962(15) 1_554
S4 Eu1 3.019(4) 1_554
S4 Na2 3.163(18) 9_564
Na1 S1 2.844(9) 4_664
Na1 S2 2.858(8) 17_544
Na1 S4 2.878(8) 17_544
Na1 S4 2.887(8) 4_665
Na1 S2 2.934(8) 14_654
Na2 S4 2.870(15) 9_565
Na2 S4 2.962(15) 1_556
Na2 Na2 3.05(2) 9_565
Na2 Na2 3.05(2) 14_654
Na2 S1 3.099(19) 9_565
Na2 S4 3.163(18) 14_655
Na2 Ge1 3.414(15) 9_565
